data_2009982
loop_
_publ_author_name
'Valle, G.'
'Ettorre, R.'

_publ_section_title
;
 Bis(3-bromoimidazolium) tetrachloropalladate(II)
;
_journal_issue 8
_journal_name_full 'Acta Crystallographica Section C'
_journal_page_first 1221
_journal_page_last 1222
_journal_paper_doi 10.1107/S0108270193014222
_journal_volume 50
_journal_year 1994
_chemical_formula_moiety 'C6 H8 Br2 Cl4 N4 Pd1'
_chemical_formula_sum 'C6 H8 Br2 Cl4 N4 Pd'
_chemical_formula_weight 544.2
_space_group_crystal_system monoclinic
_space_group_IT_number 15
_space_group_name_Hall '-C 2yc'
_space_group_name_H-M_alt 'C 1 2/c 1'
_atom_type_scat_source 'SHELX76 (Sheldrick, 1976); IntTabIV'
_cell_angle_alpha 90.
_cell_angle_beta 115.20(10)
_cell_angle_gamma 90.
_cell_formula_units_Z 4
_cell_length_a 16.465(2)
_cell_length_b 7.413(2)
_cell_length_c 14.152(2)
_cell_measurement_reflns_used 25
_cell_measurement_temperature 295(2)
_cell_measurement_theta_max 15
_cell_measurement_theta_min 6
_cell_volume 1562.9(14)
_diffrn_measurement_device 'Philips Pw1100'
_diffrn_measurement_method \q-2\q
_diffrn_radiation_type MoK\a
_diffrn_radiation_wavelength 0.7107
_diffrn_reflns_av_R_equivalents 0.104
_diffrn_reflns_limit_h_max 18
_diffrn_reflns_limit_h_min -21
_diffrn_reflns_limit_k_max 9
_diffrn_reflns_limit_k_min 0
_diffrn_reflns_limit_l_max 18
_diffrn_reflns_limit_l_min 0
_diffrn_reflns_number 2309
_diffrn_reflns_theta_max 28
_diffrn_standards_decay_% 10
_diffrn_standards_interval_time 180
_diffrn_standards_number 3
_exptl_absorpt_coefficient_mu 6.91
_exptl_absorpt_correction_type none
_exptl_crystal_colour 'brick red'
_exptl_crystal_density_diffrn 2.31
_exptl_crystal_description needle
_exptl_crystal_size_max 0.3
_exptl_crystal_size_mid 0.3
_exptl_crystal_size_min 0.3
_refine_diff_density_max 1.78
_refine_diff_density_min -2.89
_refine_ls_goodness_of_fit_obs 1.2
_refine_ls_hydrogen_treatment noref
_refine_ls_number_parameters 79
_refine_ls_number_reflns 1191
_refine_ls_R_factor_obs 0.074
_refine_ls_shift/esd_max 0.273
_refine_ls_structure_factor_coef F
_refine_ls_weighting_details 'w = 1/[\s^2^(F) + 0.0065F^2^]'
_refine_ls_weighting_scheme calc
_refine_ls_wR_factor_obs 0.077
_reflns_number_observed 1191
_reflns_number_total 1316
_reflns_observed_criterion F>3\s(F)
_cod_data_source_file na1063.cif
_cod_data_source_block na1063_structure_1_of_1
_cod_depositor_comments
;
 Correcting space group symmetry operation list:
 1) Adding symmetry operations that are required by the '-C 2yc' space group:
    -x+1/2,-y+1/2,-z
    -x,-y,-z
    -x,y,-z+1/2
    x+1/2,-y+1/2,z+1/2
    x+1/2,y+1/2,z
    x,-y,z+1/2

 Adding the space group number.

 Antanas Vaitkus,
 2017-07-20

The following automatic conversions were performed:

'_cell_measurement_temperature' value 'room' was changed to '295(2)'
- the room/ambient temperature average [293;298] in Kelvins(K) was
taken.

Automatic conversion script
Id: cif_fix_values 1646 2011-03-28 12:23:43Z adriana 

The following automatic conversions were performed:

'_cell_measurement_temperature' value 'room' was changed to '295(2)'
- the room/ambient temperature average [293;298] in Kelvins(K) was
taken.

Automatic conversion script
Id: cif_fix_values 1715 2011-07-08 13:25:40Z adriana 

The following automatic conversions were performed:

'_refine_ls_weighting_scheme' value '1/[\s^2^(F) + 0.0065F^2^]' was
changed to 'calc'. New tag '_refine_ls_weighting_details' was
created. The value of the new tag was set to 'w = 1/[\s^2^(F) +
0.0065F^2^]'.

Automatic conversion script
Id: cif_fix_values 3143 2015-03-26 13:38:13Z robertas 
;
_cod_original_sg_symbol_H-M 'C 2/c'
_cod_original_formula_sum 'C6 H8 Br2 Cl4 N4 Pd1'
_cod_database_code 2009982

loop_
_symmetry_equiv_pos_as_xyz
x,y,z
-x+1/2,y+1/2,-z+1/2
-x+1/2,-y+1/2,-z
-x,-y,-z
-x,y,-z+1/2
x+1/2,-y+1/2,z+1/2
x+1/2,y+1/2,z
x,-y,z+1/2

loop_
_atom_site_label
_atom_site_fract_x
_atom_site_fract_y
_atom_site_fract_z
_atom_site_U_iso_or_equiv
Pd .75 .25 .5 .0360(4)
Cl(1) .6820(2) .4682(3) .3745(2) .0590(10)
Cl(2) .8315(2) .4726(3) .6177(2) .0497(9)
Br .44780(10) .7017(2) .35312(8) .0735(6)
C(2) .6605(8) .7200(10) .6263(9) .058(4)
N(1) .6012(7) .7880(10) .6583(7) .055(4)
C(5) .5170(9) .798(2) .5731(8) .058(5)
C(4) .5292(8) .7310(10) .4899(7) .049(4)
N(3) .6174(6) .6860(10) .5244(6) .051(3)
H1C2 .72336 .66996 .68361 ?
H1N1 .62299 .83932 .72798 ?
H1C5 .45147 .83831 .58128 ?
H1N3 .64610 .62706 .47710 ?

loop_
_geom_angle_atom_site_label_1
_geom_angle_atom_site_label_2
_geom_angle_atom_site_label_3
_geom_angle
_geom_angle_publ_flag
Cl(1) Pd Cl(2) 89.80(10) yes
C(2) N(1) C(5) 109.0(10) yes
C(2) N(3) C(4) 110.0(10) yes
N(1) C(2) N(3) 108.0(10) yes
Br C(4) N(3) 122.0(10) yes
Br C(4) C(5) 130.0(10) yes
N(3) C(4) C(5) 108.0(10) yes
N(1) C(5) C(4) 105.0(10) yes

loop_
_geom_bond_atom_site_label_1
_geom_bond_atom_site_label_2
_geom_bond_site_symmetry_2
_geom_bond_distance
_geom_bond_publ_flag
Pd Cl(1) . 2.309(3) yes
Pd Cl(2) . 2.323(3) yes
Br C(4) . 1.839(9) yes
N(1) C(2) . 1.33(2) yes
N(1) C(5) . 1.400(10) yes
N(3) C(2) . 1.330(10) yes
N(3) C(4) . 1.36(2) yes
C(4) C(5) . 1.37(2) yes
N(3) Cl(1) . 3.190(10) yes
N(1) Cl(2) 2_555 3.190(10) yes
